data_2235337
loop_
_publ_author_name
'Efil, K\"ur\,sat'
'\,Sen, Fatih'
'Bekdemir, Yunus'
'B\"uy\"ukg\"ung\"or, Orhan'

_publ_section_title
;
 4-Chloro-2-[(4-chlorobenzylidene)amino]phenol
;
_journal_coeditor_code ZS2205
_journal_issue 6
_journal_name_full 'Acta Crystallographica Section E'
_journal_page_first o1696
_journal_paper_doi 10.1107/S1600536812019770
_journal_volume 68
_journal_year 2012
_chemical_formula_iupac 'C13 H9 Cl2 N O'
_chemical_formula_moiety 'C13 H9 Cl2 N O'
_chemical_formula_sum 'C13 H9 Cl2 N O'
_chemical_formula_weight 266.11
_chemical_melting_point_gt 396
_chemical_melting_point_lt 398
_chemical_name_common <i>N</i>-(4-chlorobenzylidene)-2-hydroxy-5-chloroaniline
_chemical_name_systematic
;
4-Chloro-2-[(4-chlorobenzylidene)amino]phenol
;
_space_group_IT_number 19
_symmetry_cell_setting orthorhombic
_symmetry_space_group_name_Hall 'P 2ac 2ab'
_symmetry_space_group_name_H-M 'P 21 21 21'
_atom_sites_solution_hydrogens geom
_atom_sites_solution_primary direct
_atom_sites_solution_secondary difmap
_audit_creation_method SHELXL-97
_cell_angle_alpha 90.00
_cell_angle_beta 90.00
_cell_angle_gamma 90.00
_cell_formula_units_Z 4
_cell_length_a 4.6615(2)
_cell_length_b 10.5375(5)
_cell_length_c 25.2153(15)
_cell_measurement_reflns_used 16508
_cell_measurement_temperature 296
_cell_measurement_theta_max 27.21
_cell_measurement_theta_min 1.61
_cell_volume 1238.59(11)
_computing_cell_refinement 'X-AREA (Stoe & Cie, 2002)'
_computing_data_collection 'X-AREA (Stoe & Cie, 2002)'
_computing_data_reduction 'X-RED32 (Stoe & Cie, 2002)'
_computing_molecular_graphics 'ORTEP-3 for Windows (Farrugia, 1997)'
_computing_publication_material 'WinGX (Farrugia, 1999) and PLATON (Spek, 2009)'
_computing_structure_refinement 'SHELXL97 (Sheldrick, 2008)'
_computing_structure_solution 'SHELXS97 (Sheldrick, 2008)'
_diffrn_ambient_temperature 296
_diffrn_measured_fraction_theta_full 1.000
_diffrn_measured_fraction_theta_max 1.000
_diffrn_measurement_device_type 'Stoe IPDS 2 CCD'
_diffrn_measurement_method 'rotation method'
_diffrn_radiation_monochromator graphite
_diffrn_radiation_source 'fine-focus sealed tube'
_diffrn_radiation_type MoK\a
_diffrn_radiation_wavelength 0.71073
_diffrn_reflns_av_R_equivalents 0.0372
_diffrn_reflns_av_sigmaI/netI 0.0269
_diffrn_reflns_limit_h_max 5
_diffrn_reflns_limit_h_min -5
_diffrn_reflns_limit_k_max 13
_diffrn_reflns_limit_k_min -13
_diffrn_reflns_limit_l_max 31
_diffrn_reflns_limit_l_min -31
_diffrn_reflns_number 2562
_diffrn_reflns_theta_full 26.49
_diffrn_reflns_theta_max 26.49
_diffrn_reflns_theta_min 1.62
_diffrn_standards_number 0
_exptl_absorpt_coefficient_mu 0.505
_exptl_absorpt_correction_T_max 0.8819
_exptl_absorpt_correction_T_min 0.8146
_exptl_absorpt_correction_type integration
_exptl_absorpt_process_details '(X-RED32; Stoe & Cie, 2002)'
_exptl_crystal_colour brown
_exptl_crystal_density_diffrn 1.427
_exptl_crystal_density_method 'not measured'
_exptl_crystal_description prism
_exptl_crystal_F_000 544
_exptl_crystal_size_max 0.53
_exptl_crystal_size_mid 0.41
_exptl_crystal_size_min 0.31
_refine_diff_density_max 0.210
_refine_diff_density_min -0.235
_refine_ls_abs_structure_details 'Flack (1983), 1024 Friedel pairs'
_refine_ls_abs_structure_Flack 0.01(7)
_refine_ls_extinction_method none
_refine_ls_goodness_of_fit_ref 0.931
_refine_ls_hydrogen_treatment mixed
_refine_ls_matrix_type full
_refine_ls_number_parameters 159
_refine_ls_number_reflns 2562
_refine_ls_number_restraints 0
_refine_ls_restrained_S_all 0.931
_refine_ls_R_factor_all 0.0501
_refine_ls_R_factor_gt 0.0329
_refine_ls_shift/su_max 0.000
_refine_ls_shift/su_mean 0.000
_refine_ls_structure_factor_coef Fsqd
_refine_ls_weighting_details 'calc w=1/[\s^2^(Fo^2^)+(0.0496P)^2^] where P=(Fo^2^+2Fc^2^)/3'
_refine_ls_weighting_scheme calc
_refine_ls_wR_factor_gt 0.0770
_refine_ls_wR_factor_ref 0.0822
_reflns_number_gt 1910
_reflns_number_total 2562
_reflns_threshold_expression I>2\s(I)
_cod_data_source_file zs2205.cif
_cod_data_source_block I
_cod_database_code 2235337
_cod_database_fobs_code 2235337

loop_
_symmetry_equiv_pos_as_xyz
'x, y, z'
'-x+1/2, -y, z+1/2'
'x+1/2, -y+1/2, -z'
'-x, y+1/2, -z+1/2'

loop_
_atom_site_type_symbol
_atom_site_label
_atom_site_fract_x
_atom_site_fract_y
_atom_site_fract_z
_atom_site_U_iso_or_equiv
_atom_site_adp_type
_atom_site_calc_flag
_atom_site_refinement_flags
_atom_site_occupancy
_atom_site_symmetry_multiplicity
C C1 -0.1216(4) 0.47092(19) 0.57988(7) 0.0537(5) Uani d . 1 1
C C2 -0.2380(5) 0.4456(2) 0.53004(8) 0.0616(6) Uani d . 1 1
C C3 -0.4413(6) 0.5255(3) 0.50863(9) 0.0769(6) Uani d . 1 1
H H3 -0.5168 0.5082 0.4753 0.092 Uiso calc R 1 1
C C4 -0.5333(6) 0.6303(2) 0.53591(9) 0.0760(7) Uani d . 1 1
H H4 -0.6710 0.6839 0.5213 0.091 Uiso calc R 1 1
C C5 -0.4197(6) 0.6552(2) 0.58495(9) 0.0713(6) Uani d . 1 1
C C6 -0.2162(5) 0.5778(2) 0.60712(8) 0.0628(6) Uani d . 1 1
H H6 -0.1414 0.5968 0.6404 0.075 Uiso calc R 1 1
C C7 0.1973(5) 0.3864(2) 0.64196(7) 0.0561(5) Uani d . 1 1
H H7 0.1415 0.4505 0.6651 0.067 Uiso calc R 1 1
C C8 0.4106(4) 0.29397(18) 0.65979(7) 0.0523(4) Uani d . 1 1
C C9 0.5145(5) 0.2984(2) 0.71173(8) 0.0653(6) Uani d . 1 1
H H9 0.4480 0.3612 0.7346 0.078 Uiso calc R 1 1
C C10 0.7136(5) 0.2117(2) 0.72989(8) 0.0663(6) Uani d . 1 1
H H10 0.7827 0.2163 0.7644 0.080 Uiso calc R 1 1
C C11 0.8069(5) 0.1196(2) 0.69631(8) 0.0606(5) Uani d . 1 1
C C12 0.7106(5) 0.1122(2) 0.64475(8) 0.0634(6) Uani d . 1 1
H H12 0.7792 0.0493 0.6222 0.076 Uiso calc R 1 1
C C13 0.5123(5) 0.19875(19) 0.62699(7) 0.0605(5) Uani d . 1 1
H H13 0.4452 0.1933 0.5923 0.073 Uiso calc R 1 1
N N1 0.0866(4) 0.38240(15) 0.59657(6) 0.0554(4) Uani d . 1 1
O O1 -0.1527(4) 0.34241(18) 0.50249(6) 0.0813(5) Uani d . 1 1
Cl Cl1 -0.5403(2) 0.78790(6) 0.61993(3) 0.1114(3) Uani d . 1 1
Cl Cl2 1.05363(14) 0.00872(6) 0.71919(3) 0.0847(2) Uani d . 1 1
H H1 -0.021(6) 0.303(2) 0.5193(9) 0.088(9) Uiso d . 1 1

loop_
_atom_site_aniso_label
_atom_site_aniso_U_11
_atom_site_aniso_U_22
_atom_site_aniso_U_33
_atom_site_aniso_U_12
_atom_site_aniso_U_13
_atom_site_aniso_U_23
C1 0.0469(11) 0.0618(12) 0.0525(10) -0.0110(10) 0.0007(9) 0.0069(9)
C2 0.0571(13) 0.0738(14) 0.0538(11) -0.0057(11) 0.0013(10) 0.0010(10)
C3 0.0699(14) 0.1008(17) 0.0599(12) -0.0012(16) -0.0072(12) 0.0118(12)
C4 0.0673(15) 0.0796(15) 0.0810(15) 0.0034(14) 0.0001(14) 0.0274(12)
C5 0.0709(14) 0.0595(12) 0.0834(14) -0.0046(13) 0.0028(13) 0.0115(11)
C6 0.0658(14) 0.0580(12) 0.0646(12) -0.0084(11) -0.0036(12) -0.0010(10)
C7 0.0544(12) 0.0618(12) 0.0522(10) -0.0065(11) 0.0008(10) -0.0054(9)
C8 0.0465(11) 0.0578(10) 0.0526(9) -0.0073(10) -0.0004(9) -0.0009(9)
C9 0.0635(14) 0.0747(13) 0.0578(11) 0.0046(12) -0.0047(11) -0.0110(10)
C10 0.0597(13) 0.0806(15) 0.0586(11) 0.0007(13) -0.0060(11) -0.0009(11)
C11 0.0520(12) 0.0595(12) 0.0704(13) -0.0066(10) 0.0059(11) 0.0149(10)
C12 0.0680(14) 0.0581(12) 0.0642(12) -0.0003(11) 0.0127(11) -0.0008(10)
C13 0.0696(14) 0.0629(11) 0.0490(10) -0.0084(12) 0.0022(10) 0.0001(9)
N1 0.0556(10) 0.0584(9) 0.0521(9) -0.0072(9) -0.0013(8) 0.0006(7)
O1 0.0827(12) 0.1033(13) 0.0580(8) 0.0137(10) -0.0125(9) -0.0136(9)
Cl1 0.1263(7) 0.0703(4) 0.1377(6) 0.0207(5) -0.0080(6) -0.0116(4)
Cl2 0.0697(3) 0.0794(4) 0.1051(4) 0.0080(4) 0.0068(3) 0.0285(3)

loop_
_atom_type_symbol
_atom_type_description
_atom_type_scat_dispersion_real
_atom_type_scat_dispersion_imag
_atom_type_scat_source
C C 0.0033 0.0016 'International Tables Vol C Tables 4.2.6.8 and 6.1.1.4'
H H 0.0000 0.0000 'International Tables Vol C Tables 4.2.6.8 and 6.1.1.4'
N N 0.0061 0.0033 'International Tables Vol C Tables 4.2.6.8 and 6.1.1.4'
O O 0.0106 0.0060 'International Tables Vol C Tables 4.2.6.8 and 6.1.1.4'
Cl Cl 0.1484 0.1585 'International Tables Vol C Tables 4.2.6.8 and 6.1.1.4'

loop_
_geom_angle_atom_site_label_1
_geom_angle_atom_site_label_2
_geom_angle_atom_site_label_3
_geom_angle
C6 C1 C2 118.48(19)
C6 C1 N1 127.32(18)
C2 C1 N1 114.19(18)
O1 C2 C3 119.6(2)
O1 C2 C1 120.2(2)
C3 C2 C1 120.2(2)
C4 C3 C2 120.8(2)
C4 C3 H3 119.6
C2 C3 H3 119.6
C3 C4 C5 119.1(2)
C3 C4 H4 120.5
C5 C4 H4 120.5
C6 C5 C4 121.5(2)
C6 C5 Cl1 119.56(19)
C4 C5 Cl1 119.0(2)
C5 C6 C1 120.0(2)
C5 C6 H6 120.0
C1 C6 H6 120.0
N1 C7 C8 122.50(19)
N1 C7 H7 118.8
C8 C7 H7 118.8
C13 C8 C9 117.77(19)
C13 C8 C7 122.12(17)
C9 C8 C7 120.10(18)
C10 C9 C8 121.4(2)
C10 C9 H9 119.3
C8 C9 H9 119.3
C11 C10 C9 118.75(19)
C11 C10 H10 120.6
C9 C10 H10 120.6
C10 C11 C12 121.6(2)
C10 C11 Cl2 119.01(16)
C12 C11 Cl2 119.37(18)
C13 C12 C11 119.3(2)
C13 C12 H12 120.4
C11 C12 H12 120.4
C12 C13 C8 121.13(18)
C12 C13 H13 119.4
C8 C13 H13 119.4
C7 N1 C1 122.18(17)
C2 O1 H1 110.6(17)

loop_
_geom_bond_atom_site_label_1
_geom_bond_atom_site_label_2
_geom_bond_distance
C1 C6 1.391(3)
C1 C2 1.395(3)
C1 N1 1.411(3)
C2 O1 1.350(3)
C2 C3 1.378(3)
C3 C4 1.370(3)
C3 H3 0.9300
C4 C5 1.371(3)
C4 H4 0.9300
C5 C6 1.370(3)
C5 Cl1 1.746(2)
C6 H6 0.9300
C7 N1 1.256(2)
C7 C8 1.462(3)
C7 H7 0.9300
C8 C13 1.384(3)
C8 C9 1.397(3)
C9 C10 1.381(3)
C9 H9 0.9300
C10 C11 1.359(3)
C10 H10 0.9300
C11 C12 1.378(3)
C11 Cl2 1.738(2)
C12 C13 1.374(3)
C12 H12 0.9300
C13 H13 0.9300
O1 H1 0.86(3)

loop_
_geom_hbond_atom_site_label_D
_geom_hbond_atom_site_label_H
_geom_hbond_atom_site_label_A
_geom_hbond_site_symmetry_A
_geom_hbond_distance_DH
_geom_hbond_distance_HA
_geom_hbond_distance_DA
_geom_hbond_angle_DHA
_geom_hbond_publ_flag
O1 H1 N1 . 0.86(3) 2.18(2) 2.655(2) 115(2) no
O1 H1 O1 3_556 0.86(3) 2.36(3) 3.040(2) 136(2) yes

loop_
_geom_torsion_atom_site_label_1
_geom_torsion_atom_site_label_2
_geom_torsion_atom_site_label_3
_geom_torsion_atom_site_label_4
_geom_torsion
C6 C1 C2 O1 -179.7(2)
N1 C1 C2 O1 1.0(3)
C6 C1 C2 C3 0.2(3)
N1 C1 C2 C3 -179.2(2)
O1 C2 C3 C4 179.5(2)
C1 C2 C3 C4 -0.4(4)
C2 C3 C4 C5 0.2(4)
C3 C4 C5 C6 0.2(4)
C3 C4 C5 Cl1 -179.31(19)
C4 C5 C6 C1 -0.3(4)
Cl1 C5 C6 C1 179.12(17)
C2 C1 C6 C5 0.2(3)
N1 C1 C6 C5 179.4(2)
N1 C7 C8 C13 2.5(3)
N1 C7 C8 C9 -176.3(2)
C13 C8 C9 C10 0.5(3)
C7 C8 C9 C10 179.33(19)
C8 C9 C10 C11 -0.7(3)
C9 C10 C11 C12 0.9(3)
C9 C10 C11 Cl2 -179.06(16)
C10 C11 C12 C13 -1.0(3)
Cl2 C11 C12 C13 179.01(16)
C11 C12 C13 C8 0.8(3)
C9 C8 C13 C12 -0.6(3)
C7 C8 C13 C12 -179.35(19)
C8 C7 N1 C1 179.19(18)
C6 C1 N1 C7 5.9(3)
C2 C1 N1 C7 -174.84(19)

loop_
_cod_related_entry_id
_cod_related_entry_database
_cod_related_entry_code
1 ChemSpider 725841
